data_7240090
loop_
_publ_author_name
'Dong, Wenjin'
'Tang, Jie'
'Zhao, Lijun'
'Chen, Fushan'
'Deng, Li'
'Xian, Mo'

_publ_section_title
;
 The visible-light-driven transfer hydrogenation of nicotinamide cofactors
 with a robust ruthenium complex photocatalyst
;
_journal_issue 7
_journal_name_full 'Green Chemistry'
_journal_page_first 2279
_journal_page_last 2287
_journal_paper_doi 10.1039/D0GC00331J
_journal_volume 22
_journal_year 2020
_chemical_formula_sum 'C37 H31 F6 N5 O2 P Ru'
_chemical_formula_weight 823.71
_space_group_IT_number 2
_space_group_name_Hall '-P 1'
_space_group_name_H-M_alt 'P -1'
_symmetry_cell_setting triclinic
_symmetry_space_group_name_H-M 'P -1'
_atom_sites_solution_hydrogens geom
_atom_sites_solution_primary direct
_atom_sites_solution_secondary difmap
_audit_creation_method SHELXL-97
_audit_update_record
;
2019-07-22 deposited with the CCDC.	2020-03-05 downloaded from the CCDC.
;
_cell_angle_alpha 67.8750(10)
_cell_angle_beta 68.0450(10)
_cell_angle_gamma 86.116(3)
_cell_formula_units_Z 2
_cell_length_a 11.1590(11)
_cell_length_b 12.3059(12)
_cell_length_c 14.8631(13)
_cell_measurement_reflns_used 1916
_cell_measurement_temperature 298(2)
_cell_measurement_theta_max 20.616
_cell_measurement_theta_min 2.779
_cell_volume 1747.3(3)
_computing_cell_refinement 'Bruker SMART'
_computing_data_collection 'Bruker SMART'
_computing_data_reduction 'Bruker SHELXTL'
_computing_molecular_graphics 'Bruker SHELXTL'
_computing_publication_material 'Bruker SHELXTL'
_computing_structure_refinement 'SHELXL-97 (Sheldrick, 1997)'
_computing_structure_solution 'SHELXS-97 (Sheldrick, 1990)'
_diffrn_ambient_temperature 298(2)
_diffrn_measured_fraction_theta_full 0.983
_diffrn_measured_fraction_theta_max 0.983
_diffrn_measurement_device_type 'CCD area detector'
_diffrn_measurement_method 'phi and omega scans'
_diffrn_radiation_monochromator graphite
_diffrn_radiation_source 'fine-focus sealed tube'
_diffrn_radiation_type MoK\a
_diffrn_radiation_wavelength 0.71073
_diffrn_reflns_av_R_equivalents 0.0941
_diffrn_reflns_av_sigmaI/netI 0.1115
_diffrn_reflns_limit_h_max 9
_diffrn_reflns_limit_h_min -13
_diffrn_reflns_limit_k_max 14
_diffrn_reflns_limit_k_min -14
_diffrn_reflns_limit_l_max 17
_diffrn_reflns_limit_l_min -17
_diffrn_reflns_number 8928
_diffrn_reflns_theta_full 25.02
_diffrn_reflns_theta_max 25.02
_diffrn_reflns_theta_min 2.39
_exptl_absorpt_coefficient_mu 0.569
_exptl_absorpt_correction_T_max 0.9776
_exptl_absorpt_correction_T_min 0.8480
_exptl_absorpt_correction_type multi-scan
_exptl_absorpt_process_details sadabs
_exptl_crystal_colour purple
_exptl_crystal_density_diffrn 1.566
_exptl_crystal_density_method 'not measured'
_exptl_crystal_description rod
_exptl_crystal_F_000 834
_exptl_crystal_size_max 0.30
_exptl_crystal_size_mid 0.26
_exptl_crystal_size_min 0.04
_refine_diff_density_max 1.591
_refine_diff_density_min -1.072
_refine_diff_density_rms 0.144
_refine_ls_extinction_method none
_refine_ls_goodness_of_fit_ref 1.136
_refine_ls_hydrogen_treatment mixed
_refine_ls_matrix_type full
_refine_ls_number_parameters 483
_refine_ls_number_reflns 6060
_refine_ls_number_restraints 146
_refine_ls_restrained_S_all 1.143
_refine_ls_R_factor_all 0.1327
_refine_ls_R_factor_gt 0.0942
_refine_ls_shift/su_max 0.001
_refine_ls_shift/su_mean 0.000
_refine_ls_structure_factor_coef Fsqd
_refine_ls_weighting_details 'calc w=1/[\s^2^(Fo^2^)+(0.0958P)^2^+0.0000P] where P=(Fo^2^+2Fc^2^)/3'
_refine_ls_weighting_scheme calc
_refine_ls_wR_factor_gt 0.2165
_refine_ls_wR_factor_ref 0.2370
_reflns_number_gt 3654
_reflns_number_total 6060
_reflns_threshold_expression >2sigma(I)
_cod_data_source_file d0gc00331j2.cif
_cod_data_source_block 190720c
_cod_depositor_comments
;
The following automatic conversions were performed:

data item '_symmetry_cell_setting' value 'Triclinic' was changed to
'triclinic' in accordance with the
/home/data/users/saulius/crontab/automatic-downloads/rss-feeds/RSC/lib/dictionaries/cif_core.dic
dictionary named 'cif_core.dic' version 2.4.2 last updated on
2011-04-26.

Automatic conversion script
Id: cif_fix_values 7556 2019-12-06 15:28:31Z antanas 

 Adding full bibliography for 7240089--7240091.cif.

 Adding full bibliography for 7240089--7240091.cif.
;
_cod_original_sg_symbol_H-M P-1
_cod_database_code 7240090

loop_
_symmetry_equiv_pos_as_xyz
'x, y, z'
'-x, -y, -z'

loop_
_atom_site_label
_atom_site_type_symbol
_atom_site_fract_x
_atom_site_fract_y
_atom_site_fract_z
_atom_site_U_iso_or_equiv
_atom_site_adp_type
_atom_site_occupancy
_atom_site_symmetry_multiplicity
_atom_site_calc_flag
_atom_site_refinement_flags
_atom_site_disorder_assembly
_atom_site_disorder_group
Ru1 Ru 0.82713(6) 0.08538(6) 0.26561(6) 0.0602(3) Uani 1 1 d . . .
P1 P 0.4174(3) 0.6766(2) 0.1272(2) 0.0735(7) Uani 1 1 d U . .
F1 F 0.5003(7) 0.6272(6) 0.1978(5) 0.125(2) Uani 1 1 d U A .
F2 F 0.3355(6) 0.7259(6) 0.0559(5) 0.125(2) Uani 1 1 d U A .
F3 F 0.548(2) 0.6909(14) 0.0249(16) 0.118(4) Uani 0.603(11) 1 d PU A 1
F4 F 0.4410(14) 0.8080(11) 0.1139(13) 0.112(3) Uani 0.603(11) 1 d PU A 1
F5 F 0.2963(17) 0.6604(15) 0.2238(14) 0.128(4) Uani 0.603(11) 1 d PU A 1
F6 F 0.4017(14) 0.5433(12) 0.1443(12) 0.111(3) Uani 0.603(11) 1 d PU A 1
F3' F 0.545(3) 0.737(2) 0.035(3) 0.118(4) Uani 0.397(11) 1 d P A 2
F4' F 0.380(2) 0.7691(18) 0.183(2) 0.112(3) Uani 0.397(11) 1 d P A 2
F5' F 0.281(3) 0.601(2) 0.222(2) 0.128(4) Uani 0.397(11) 1 d P A 2
F6' F 0.434(2) 0.5755(19) 0.0824(18) 0.111(3) Uani 0.397(11) 1 d P A 2
N1 N 0.9754(6) 0.0570(6) 0.1430(6) 0.0562(16) Uani 1 1 d . . .
N2 N 0.8670(6) -0.0869(6) 0.3392(5) 0.0597(17) Uani 1 1 d . . .
N3 N 0.9751(6) 0.1762(6) 0.2692(6) 0.0654(18) Uani 1 1 d . . .
N4 N 0.7989(7) 0.2490(6) 0.1907(5) 0.0610(17) Uani 1 1 d . . .
N5 N 0.6650(7) 0.0568(7) 0.2381(5) 0.0671(18) Uani 1 1 d . . .
O1 O 0.6970(6) 0.1143(5) 0.3950(5) 0.0731(16) Uani 1 1 d . . .
O2 O 0.8041(10) 0.0483(9) 0.5042(7) 0.133(3) Uani 1 1 d . . .
C1 C 1.0510(8) -0.0242(8) 0.1789(8) 0.066(2) Uani 1 1 d . . .
C2 C 1.1824(9) -0.0243(9) 0.1159(9) 0.078(3) Uani 1 1 d . . .
H2 H 1.2330 -0.0813 0.1419 0.093 Uiso 1 1 calc R . .
C3 C 1.2345(9) 0.0591(10) 0.0176(10) 0.083(3) Uani 1 1 d . . .
H3 H 1.3230 0.0641 -0.0210 0.100 Uiso 1 1 calc R . .
C4 C 1.1563(9) 0.1372(9) -0.0260(9) 0.078(3) Uani 1 1 d . . .
C5 C 1.0228(8) 0.1308(8) 0.0381(7) 0.065(2) Uani 1 1 d . . .
C6 C 0.9389(9) 0.1971(8) -0.0091(7) 0.068(2) Uani 1 1 d . . .
H6 H 0.8507 0.1905 0.0309 0.082 Uiso 1 1 calc R . .
C7 C 0.9840(10) 0.2699(9) -0.1113(8) 0.079(3) Uani 1 1 d . . .
H7 H 0.9263 0.3107 -0.1411 0.094 Uiso 1 1 calc R . .
C8 C 1.1197(12) 0.2850(10) -0.1743(9) 0.095(3) Uani 1 1 d . . .
H8 H 1.1516 0.3384 -0.2435 0.114 Uiso 1 1 calc R . .
C9 C 1.2012(10) 0.2184(9) -0.1298(10) 0.087(3) Uani 1 1 d . . .
H9 H 1.2895 0.2275 -0.1700 0.104 Uiso 1 1 calc R . .
C10 C 0.9878(9) -0.1094(8) 0.2841(8) 0.071(2) Uani 1 1 d . . .
C11 C 1.0393(10) -0.2169(9) 0.3272(10) 0.085(3) Uani 1 1 d . . .
H11 H 1.1226 -0.2306 0.2898 0.102 Uiso 1 1 calc R . .
C12 C 0.9700(12) -0.2983(9) 0.4204(10) 0.087(3) Uani 1 1 d . . .
H12 H 1.0075 -0.3651 0.4501 0.105 Uiso 1 1 calc R . .
C13 C 0.8388(11) -0.2827(8) 0.4742(9) 0.080(3) Uani 1 1 d . . .
C14 C 0.7915(8) -0.1741(7) 0.4313(7) 0.063(2) Uani 1 1 d . . .
C15 C 0.6607(9) -0.1571(8) 0.4849(8) 0.071(2) Uani 1 1 d . . .
H15 H 0.6281 -0.0856 0.4583 0.085 Uiso 1 1 calc R . .
C16 C 0.5829(10) -0.2426(9) 0.5736(8) 0.081(3) Uani 1 1 d . . .
H16 H 0.4978 -0.2291 0.6068 0.097 Uiso 1 1 calc R . .
C17 C 0.6281(12) -0.3508(10) 0.6161(9) 0.089(3) Uani 1 1 d . . .
H17 H 0.5734 -0.4099 0.6765 0.107 Uiso 1 1 calc R . .
C18 C 0.7532(13) -0.3685(9) 0.5678(9) 0.091(3) Uani 1 1 d . . .
H18 H 0.7840 -0.4400 0.5975 0.110 Uiso 1 1 calc R . .
C19 C 1.0635(8) 0.1343(9) 0.3133(8) 0.075(3) Uani 1 1 d . . .
H19 H 1.0565 0.0544 0.3537 0.090 Uiso 1 1 calc R . .
C20 C 1.1639(10) 0.2057(10) 0.3005(8) 0.087(3) Uani 1 1 d . . .
H20 H 1.2220 0.1740 0.3331 0.104 Uiso 1 1 calc R . .
C21 C 1.1776(11) 0.3234(10) 0.2398(10) 0.098(3) Uani 1 1 d . . .
H21 H 1.2462 0.3717 0.2291 0.117 Uiso 1 1 calc R . .
C22 C 1.0878(10) 0.3694(9) 0.1945(9) 0.088(3) Uani 1 1 d . . .
H22 H 1.0953 0.4491 0.1532 0.106 Uiso 1 1 calc R . .
C23 C 0.9859(8) 0.2951(7) 0.2112(7) 0.066(2) Uani 1 1 d . . .
C24 C 0.8823(9) 0.3361(7) 0.1716(7) 0.069(2) Uani 1 1 d . . .
C25 C 0.8591(11) 0.4537(9) 0.1225(8) 0.087(3) Uani 1 1 d . . .
H25 H 0.9166 0.5156 0.1066 0.105 Uiso 1 1 calc R . .
C26 C 0.7488(12) 0.4751(10) 0.0986(8) 0.090(3) Uani 1 1 d . . .
H26 H 0.7324 0.5521 0.0657 0.108 Uiso 1 1 calc R . .
C27 C 0.6642(11) 0.3838(11) 0.1231(8) 0.092(3) Uani 1 1 d . . .
H27 H 0.5897 0.3991 0.1079 0.110 Uiso 1 1 calc R . .
C28 C 0.6883(9) 0.2701(8) 0.1697(7) 0.070(2) Uani 1 1 d . . .
C29 C 0.6138(8) 0.1603(9) 0.1971(7) 0.074(3) Uani 1 1 d . . .
C30 C 0.4984(10) 0.1588(11) 0.1803(8) 0.091(3) Uani 1 1 d . . .
H30 H 0.4617 0.2282 0.1548 0.110 Uiso 1 1 calc R . .
C31 C 0.4399(11) 0.0482(13) 0.2036(9) 0.105(4) Uani 1 1 d . . .
H31 H 0.3654 0.0444 0.1904 0.126 Uiso 1 1 calc R . .
C32 C 0.4901(10) -0.0497(11) 0.2439(8) 0.090(3) Uani 1 1 d . . .
H32 H 0.4491 -0.1220 0.2608 0.108 Uiso 1 1 calc R . .
C33 C 0.6028(9) -0.0463(9) 0.2613(7) 0.077(3) Uani 1 1 d . . .
H33 H 0.6365 -0.1165 0.2896 0.092 Uiso 1 1 calc R . .
C34 C 0.7158(12) 0.0969(10) 0.4787(9) 0.099(4) Uani 1 1 d . . .
H34 H 0.6551 0.1245 0.5262 0.119 Uiso 1 1 calc R . .
C35 C 0.5609(17) 0.5013(18) 0.4684(19) 0.197(8) Uani 1 1 d DU . .
H35A H 0.6084 0.5712 0.4576 0.236 Uiso 1 1 calc R . .
H35B H 0.5614 0.5089 0.4009 0.236 Uiso 1 1 calc R . .
C36 C 0.633(2) 0.3952(16) 0.5063(19) 0.216(8) Uani 1 1 d DU . .
H36A H 0.5841 0.3257 0.5173 0.259 Uiso 1 1 calc R . .
H36B H 0.6308 0.3878 0.5742 0.259 Uiso 1 1 calc R . .
C37 C 0.774(2) 0.393(2) 0.437(2) 0.257(9) Uani 1 1 d DU . .
H37A H 0.7770 0.3490 0.3947 0.385 Uiso 1 1 calc R . .
H37B H 0.8228 0.3571 0.4799 0.385 Uiso 1 1 calc R . .
H37C H 0.8106 0.4724 0.3916 0.385 Uiso 1 1 calc R . .

loop_
_atom_site_aniso_label
_atom_site_aniso_U_11
_atom_site_aniso_U_22
_atom_site_aniso_U_33
_atom_site_aniso_U_23
_atom_site_aniso_U_13
_atom_site_aniso_U_12
Ru1 0.0445(4) 0.0678(5) 0.0820(6) -0.0319(4) -0.0362(4) 0.0127(3)
P1 0.0652(16) 0.0719(15) 0.0879(18) -0.0240(13) -0.0415(14) 0.0151(12)
F1 0.097(4) 0.159(5) 0.119(4) -0.030(4) -0.067(4) 0.029(4)
F2 0.089(4) 0.152(5) 0.129(4) -0.022(4) -0.071(4) 0.021(4)
F3 0.084(4) 0.132(8) 0.112(5) -0.017(7) -0.041(4) 0.025(7)
F4 0.106(6) 0.096(6) 0.135(7) -0.046(5) -0.046(5) 0.010(5)
F5 0.089(5) 0.139(8) 0.118(5) -0.015(7) -0.036(4) 0.029(7)
F6 0.108(6) 0.095(6) 0.123(7) -0.035(6) -0.044(6) 0.011(4)
F3' 0.084(4) 0.132(8) 0.112(5) -0.017(7) -0.041(4) 0.025(7)
F4' 0.106(6) 0.096(6) 0.135(7) -0.046(5) -0.046(5) 0.010(5)
F5' 0.089(5) 0.139(8) 0.118(5) -0.015(7) -0.036(4) 0.029(7)
F6' 0.108(6) 0.095(6) 0.123(7) -0.035(6) -0.044(6) 0.011(4)
N1 0.037(3) 0.062(4) 0.083(5) -0.036(4) -0.030(4) 0.016(3)
N2 0.052(4) 0.059(4) 0.077(5) -0.024(4) -0.035(4) 0.006(3)
N3 0.049(4) 0.074(5) 0.097(5) -0.046(4) -0.041(4) 0.014(3)
N4 0.058(4) 0.062(4) 0.069(5) -0.022(3) -0.035(4) 0.015(3)
N5 0.057(4) 0.086(5) 0.063(5) -0.025(4) -0.030(4) -0.002(4)
O1 0.067(4) 0.081(4) 0.079(4) -0.035(3) -0.033(3) 0.022(3)
O2 0.141(8) 0.153(8) 0.110(6) -0.042(6) -0.058(6) 0.010(6)
C1 0.048(5) 0.070(5) 0.094(7) -0.041(5) -0.031(5) 0.004(4)
C2 0.047(5) 0.092(7) 0.100(8) -0.042(6) -0.028(5) 0.009(5)
C3 0.045(5) 0.108(8) 0.117(9) -0.066(7) -0.030(6) 0.014(5)
C4 0.066(6) 0.086(7) 0.098(8) -0.056(6) -0.024(6) -0.003(5)
C5 0.049(5) 0.071(5) 0.079(7) -0.034(5) -0.019(5) -0.012(4)
C6 0.058(6) 0.076(6) 0.076(7) -0.032(5) -0.029(5) 0.002(5)
C7 0.071(7) 0.086(6) 0.081(7) -0.033(6) -0.028(6) -0.005(5)
C8 0.102(9) 0.093(7) 0.085(8) -0.032(6) -0.027(7) -0.020(7)
C9 0.063(7) 0.090(7) 0.104(9) -0.041(7) -0.022(6) -0.006(6)
C10 0.053(5) 0.080(6) 0.106(8) -0.049(6) -0.044(6) 0.017(5)
C11 0.067(6) 0.076(6) 0.135(10) -0.053(7) -0.055(7) 0.032(5)
C12 0.096(8) 0.066(6) 0.115(9) -0.031(6) -0.061(8) 0.017(6)
C13 0.085(7) 0.067(6) 0.103(8) -0.026(6) -0.060(7) 0.006(5)
C14 0.057(5) 0.063(5) 0.085(7) -0.031(5) -0.042(5) 0.007(4)
C15 0.064(6) 0.073(6) 0.085(7) -0.029(5) -0.039(5) 0.008(5)
C16 0.074(7) 0.090(7) 0.079(7) -0.024(6) -0.039(6) 0.004(6)
C17 0.087(8) 0.089(7) 0.096(8) -0.033(6) -0.040(7) -0.007(6)
C18 0.123(10) 0.063(6) 0.102(9) -0.021(6) -0.070(8) 0.014(7)
C19 0.053(5) 0.097(7) 0.102(7) -0.049(6) -0.050(5) 0.026(5)
C20 0.065(6) 0.104(8) 0.108(8) -0.035(6) -0.055(6) -0.002(6)
C21 0.085(8) 0.100(8) 0.137(10) -0.057(8) -0.058(8) -0.003(6)
C22 0.085(7) 0.081(6) 0.116(8) -0.038(6) -0.054(7) -0.007(6)
C23 0.062(6) 0.065(5) 0.076(6) -0.027(5) -0.032(5) 0.002(4)
C24 0.073(6) 0.064(5) 0.089(7) -0.036(5) -0.045(5) 0.014(5)
C25 0.098(8) 0.074(6) 0.090(7) -0.023(5) -0.044(6) 0.012(6)
C26 0.095(8) 0.085(7) 0.094(8) -0.032(6) -0.048(7) 0.043(7)
C27 0.085(8) 0.108(8) 0.096(8) -0.034(7) -0.059(7) 0.037(7)
C28 0.056(6) 0.087(6) 0.070(6) -0.025(5) -0.032(5) 0.015(5)
C29 0.048(5) 0.110(8) 0.073(6) -0.037(5) -0.031(5) 0.020(5)
C30 0.056(6) 0.129(9) 0.101(8) -0.038(7) -0.052(6) 0.024(6)
C31 0.065(7) 0.170(12) 0.102(9) -0.048(8) -0.055(7) 0.002(8)
C32 0.066(7) 0.129(9) 0.098(8) -0.052(7) -0.043(6) -0.007(6)
C33 0.068(6) 0.093(7) 0.083(7) -0.040(5) -0.038(5) 0.010(5)
C34 0.104(9) 0.116(9) 0.098(9) -0.048(7) -0.059(8) 0.044(7)
C35 0.25(2) 0.171(10) 0.29(2) -0.136(14) -0.190(18) 0.047(14)
C36 0.25(2) 0.183(11) 0.31(2) -0.136(14) -0.170(18) 0.048(14)
C37 0.28(2) 0.212(13) 0.33(2) -0.131(15) -0.14(2) 0.036(17)

loop_
_atom_type_symbol
_atom_type_description
_atom_type_scat_dispersion_real
_atom_type_scat_dispersion_imag
_atom_type_scat_source
C C 0.0033 0.0016 'International Tables Vol C Tables 4.2.6.8 and 6.1.1.4'
H H 0.0000 0.0000 'International Tables Vol C Tables 4.2.6.8 and 6.1.1.4'
N N 0.0061 0.0033 'International Tables Vol C Tables 4.2.6.8 and 6.1.1.4'
O O 0.0106 0.0060 'International Tables Vol C Tables 4.2.6.8 and 6.1.1.4'
F F 0.0171 0.0103 'International Tables Vol C Tables 4.2.6.8 and 6.1.1.4'
P P 0.1023 0.0942 'International Tables Vol C Tables 4.2.6.8 and 6.1.1.4'
Ru Ru -1.2594 0.8363 'International Tables Vol C Tables 4.2.6.8 and 6.1.1.4'

loop_
_geom_angle_atom_site_label_1
_geom_angle_atom_site_label_2
_geom_angle_atom_site_label_3
_geom_angle
_geom_angle_site_symmetry_1
_geom_angle_site_symmetry_3
_geom_angle_publ_flag
N4 Ru1 O1 82.8(3) . . ?
N4 Ru1 N5 79.9(3) . . ?
O1 Ru1 N5 85.8(3) . . ?
N4 Ru1 N1 99.4(3) . . ?
O1 Ru1 N1 172.8(2) . . ?
N5 Ru1 N1 101.3(3) . . ?
N4 Ru1 N3 79.5(3) . . ?
O1 Ru1 N3 89.9(3) . . ?
N5 Ru1 N3 159.3(3) . . ?
N1 Ru1 N3 83.8(3) . . ?
N4 Ru1 N2 177.0(3) . . ?
O1 Ru1 N2 99.8(2) . . ?
N5 Ru1 N2 101.7(3) . . ?
N1 Ru1 N2 77.8(3) . . ?
N3 Ru1 N2 99.0(3) . . ?
F5 P1 F3' 157.8(12) . . ?
F5 P1 F6 91.1(7) . . ?
F3' P1 F6 110.5(11) . . ?
F5 P1 F2 90.0(8) . . ?
F3' P1 F2 92.3(14) . . ?
F6 P1 F2 97.4(6) . . ?
F5 P1 F1 90.4(8) . . ?
F3' P1 F1 87.3(14) . . ?
F6 P1 F1 82.6(6) . . ?
F2 P1 F1 179.6(4) . . ?
F5 P1 F4 89.6(7) . . ?
F3' P1 F4 68.5(11) . . ?
F6 P1 F4 175.7(7) . . ?
F2 P1 F4 86.9(5) . . ?
F1 P1 F4 93.1(5) . . ?
F5 P1 F6' 115.3(10) . . ?
F3' P1 F6' 86.9(13) . . ?
F6 P1 F6' 29.1(7) . . ?
F2 P1 F6' 81.5(8) . . ?
F1 P1 F6' 98.3(9) . . ?
F4 P1 F6' 152.4(8) . . ?
F5 P1 F4' 56.4(9) . . ?
F3' P1 F4' 101.4(13) . . ?
F6 P1 F4' 144.5(9) . . ?
F2 P1 F4' 96.6(7) . . ?
F1 P1 F4' 83.6(7) . . ?
F4 P1 F4' 34.8(7) . . ?
F6' P1 F4' 171.6(10) . . ?
F5 P1 F3 178.7(8) . . ?
F3' P1 F3 23.2(13) . . ?
F6 P1 F3 87.8(7) . . ?
F2 P1 F3 90.8(9) . . ?
F1 P1 F3 88.8(9) . . ?
F4 P1 F3 91.5(7) . . ?
F6' P1 F3 63.8(9) . . ?
F4' P1 F3 124.5(10) . . ?
F5 P1 F5' 27.6(11) . . ?
F3' P1 F5' 174.6(14) . . ?
F6 P1 F5' 64.4(10) . . ?
F2 P1 F5' 86.9(11) . . ?
F1 P1 F5' 93.5(11) . . ?
F4 P1 F5' 116.8(10) . . ?
F6' P1 F5' 87.7(12) . . ?
F4' P1 F5' 84.1(11) . . ?
F3 P1 F5' 151.4(11) . . ?
C1 N1 C5 118.6(7) . . ?
C1 N1 Ru1 111.2(6) . . ?
C5 N1 Ru1 127.3(5) . . ?
C10 N2 C14 118.9(7) . . ?
C10 N2 Ru1 111.4(6) . . ?
C14 N2 Ru1 129.7(5) . . ?
C19 N3 C23 117.7(7) . . ?
C19 N3 Ru1 129.6(6) . . ?
C23 N3 Ru1 112.6(5) . . ?
C24 N4 C28 122.5(7) . . ?
C24 N4 Ru1 118.6(5) . . ?
C28 N4 Ru1 118.6(6) . . ?
C33 N5 C29 118.9(8) . . ?
C33 N5 Ru1 128.8(6) . . ?
C29 N5 Ru1 112.1(6) . . ?
C34 O1 Ru1 125.3(7) . . ?
N1 C1 C2 121.2(9) . . ?
N1 C1 C10 115.2(8) . . ?
C2 C1 C10 123.5(9) . . ?
C3 C2 C1 119.9(9) . . ?
C3 C2 H2 120.1 . . ?
C1 C2 H2 120.1 . . ?
C2 C3 C4 120.4(9) . . ?
C2 C3 H3 119.8 . . ?
C4 C3 H3 119.8 . . ?
C3 C4 C9 123.4(10) . . ?
C3 C4 C5 117.9(10) . . ?
C9 C4 C5 118.7(10) . . ?
N1 C5 C6 120.7(8) . . ?
N1 C5 C4 120.8(9) . . ?
C6 C5 C4 118.4(9) . . ?
C7 C6 C5 121.3(9) . . ?
C7 C6 H6 119.3 . . ?
C5 C6 H6 119.3 . . ?
C6 C7 C8 120.8(10) . . ?
C6 C7 H7 119.6 . . ?
C8 C7 H7 119.6 . . ?
C9 C8 C7 118.1(10) . . ?
C9 C8 H8 120.9 . . ?
C7 C8 H8 120.9 . . ?
C8 C9 C4 122.3(10) . . ?
C8 C9 H9 118.8 . . ?
C4 C9 H9 118.8 . . ?
N2 C10 C11 120.1(9) . . ?
N2 C10 C1 115.9(7) . . ?
C11 C10 C1 123.8(9) . . ?
C12 C11 C10 121.1(10) . . ?
C12 C11 H11 119.4 . . ?
C10 C11 H11 119.4 . . ?
C11 C12 C13 119.9(9) . . ?
C11 C12 H12 120.1 . . ?
C13 C12 H12 120.1 . . ?
C14 C13 C18 118.1(10) . . ?
C14 C13 C12 117.6(10) . . ?
C18 C13 C12 124.4(10) . . ?
N2 C14 C13 121.9(8) . . ?
N2 C14 C15 120.0(8) . . ?
C13 C14 C15 118.1(9) . . ?
C16 C15 C14 121.3(9) . . ?
C16 C15 H15 119.3 . . ?
C14 C15 H15 119.3 . . ?
C15 C16 C17 121.1(10) . . ?
C15 C16 H16 119.4 . . ?
C17 C16 H16 119.4 . . ?
C18 C17 C16 118.8(10) . . ?
C18 C17 H17 120.6 . . ?
C16 C17 H17 120.6 . . ?
C17 C18 C13 122.6(10) . . ?
C17 C18 H18 118.7 . . ?
C13 C18 H18 118.7 . . ?
N3 C19 C20 122.5(9) . . ?
N3 C19 H19 118.7 . . ?
C20 C19 H19 118.7 . . ?
C21 C20 C19 119.8(9) . . ?
C21 C20 H20 120.1 . . ?
C19 C20 H20 120.1 . . ?
C20 C21 C22 119.1(9) . . ?
C20 C21 H21 120.4 . . ?
C22 C21 H21 120.4 . . ?
C21 C22 C23 119.4(10) . . ?
C21 C22 H22 120.3 . . ?
C23 C22 H22 120.3 . . ?
N3 C23 C22 121.4(8) . . ?
N3 C23 C24 115.0(7) . . ?
C22 C23 C24 123.6(8) . . ?
N4 C24 C25 118.9(8) . . ?
N4 C24 C23 113.9(7) . . ?
C25 C24 C23 127.2(9) . . ?
C26 C25 C24 118.6(10) . . ?
C26 C25 H25 120.7 . . ?
C24 C25 H25 120.7 . . ?
C27 C26 C25 120.4(10) . . ?
C27 C26 H26 119.8 . . ?
C25 C26 H26 119.8 . . ?
C26 C27 C28 120.5(9) . . ?
C26 C27 H27 119.8 . . ?
C28 C27 H27 119.8 . . ?
C27 C28 N4 119.0(9) . . ?
C27 C28 C29 128.8(9) . . ?
N4 C28 C29 112.0(7) . . ?
N5 C29 C30 120.7(9) . . ?
N5 C29 C28 116.5(7) . . ?
C30 C29 C28 122.8(9) . . ?
C29 C30 C31 117.6(10) . . ?
C29 C30 H30 121.2 . . ?
C31 C30 H30 121.2 . . ?
C32 C31 C30 120.5(9) . . ?
C32 C31 H31 119.8 . . ?
C30 C31 H31 119.8 . . ?
C31 C32 C33 120.9(10) . . ?
C31 C32 H32 119.5 . . ?
C33 C32 H32 119.5 . . ?
N5 C33 C32 121.3(9) . . ?
N5 C33 H33 119.3 . . ?
C32 C33 H33 119.3 . . ?
O2 C34 O1 128.0(11) . . ?
O2 C34 H34 116.0 . . ?
O1 C34 H34 116.0 . . ?
C35 C35 C36 116(3) 2_666 . ?
C35 C35 H35A 108.4 2_666 . ?
C36 C35 H35A 108.4 . . ?
C35 C35 H35B 108.4 2_666 . ?
C36 C35 H35B 108.4 . . ?
H35A C35 H35B 107.4 . . ?
C35 C36 C37 118(2) . . ?
C35 C36 H36A 107.8 . . ?
C37 C36 H36A 107.8 . . ?
C35 C36 H36B 107.8 . . ?
C37 C36 H36B 107.8 . . ?
H36A C36 H36B 107.1 . . ?
C36 C37 H37A 109.5 . . ?
C36 C37 H37B 109.5 . . ?
H37A C37 H37B 109.5 . . ?
C36 C37 H37C 109.5 . . ?
H37A C37 H37C 109.5 . . ?
H37B C37 H37C 109.5 . . ?

loop_
_geom_bond_atom_site_label_1
_geom_bond_atom_site_label_2
_geom_bond_distance
_geom_bond_site_symmetry_2
_geom_bond_publ_flag
Ru1 N4 1.971(6) . ?
Ru1 O1 2.072(6) . ?
Ru1 N5 2.077(7) . ?
Ru1 N1 2.080(6) . ?
Ru1 N3 2.083(6) . ?
Ru1 N2 2.093(6) . ?
P1 F5 1.516(17) . ?
P1 F3' 1.54(3) . ?
P1 F6 1.574(14) . ?
P1 F2 1.578(6) . ?
P1 F1 1.581(6) . ?
P1 F4 1.582(12) . ?
P1 F6' 1.59(2) . ?
P1 F4' 1.601(19) . ?
P1 F3 1.62(2) . ?
P1 F5' 1.66(3) . ?
N1 C1 1.348(10) . ?
N1 C5 1.385(10) . ?
N2 C10 1.364(11) . ?
N2 C14 1.374(10) . ?
N3 C19 1.352(9) . ?
N3 C23 1.377(10) . ?
N4 C24 1.342(10) . ?
N4 C28 1.368(10) . ?
N5 C33 1.350(11) . ?
N5 C29 1.377(11) . ?
O1 C34 1.275(11) . ?
O2 C34 1.225(12) . ?
C1 C2 1.414(12) . ?
C1 C10 1.443(13) . ?
C2 C3 1.358(13) . ?
C2 H2 0.9300 . ?
C3 C4 1.395(13) . ?
C3 H3 0.9300 . ?
C4 C9 1.399(14) . ?
C4 C5 1.425(12) . ?
C5 C6 1.411(12) . ?
C6 C7 1.352(12) . ?
C6 H6 0.9300 . ?
C7 C8 1.432(14) . ?
C7 H7 0.9300 . ?
C8 C9 1.370(14) . ?
C8 H8 0.9300 . ?
C9 H9 0.9300 . ?
C10 C11 1.422(12) . ?
C11 C12 1.334(14) . ?
C11 H11 0.9300 . ?
C12 C13 1.423(14) . ?
C12 H12 0.9300 . ?
C13 C14 1.409(12) . ?
C13 C18 1.414(14) . ?
C14 C15 1.423(12) . ?
C15 C16 1.349(13) . ?
C15 H15 0.9300 . ?
C16 C17 1.393(13) . ?
C16 H16 0.9300 . ?
C17 C18 1.357(15) . ?
C17 H17 0.9300 . ?
C18 H18 0.9300 . ?
C19 C20 1.384(12) . ?
C19 H19 0.9300 . ?
C20 C21 1.370(14) . ?
C20 H20 0.9300 . ?
C21 C22 1.386(13) . ?
C21 H21 0.9300 . ?
C22 C23 1.395(12) . ?
C22 H22 0.9300 . ?
C23 C24 1.465(11) . ?
C24 C25 1.410(12) . ?
C25 C26 1.388(14) . ?
C25 H25 0.9300 . ?
C26 C27 1.365(15) . ?
C26 H26 0.9300 . ?
C27 C28 1.367(13) . ?
C27 H27 0.9300 . ?
C28 C29 1.473(13) . ?
C29 C30 1.402(12) . ?
C30 C31 1.413(15) . ?
C30 H30 0.9300 . ?
C31 C32 1.319(15) . ?
C31 H31 0.9300 . ?
C32 C33 1.381(12) . ?
C32 H32 0.9300 . ?
C33 H33 0.9300 . ?
C34 H34 0.9300 . ?
C35 C35 1.33(4) 2_666 ?
C35 C36 1.518(10) . ?
C35 H35A 0.9700 . ?
C35 H35B 0.9700 . ?
C36 C37 1.535(10) . ?
C36 H36A 0.9700 . ?
C36 H36B 0.9700 . ?
C37 H37A 0.9600 . ?
C37 H37B 0.9600 . ?
C37 H37C 0.9600 . ?

loop_
_geom_torsion_atom_site_label_1
_geom_torsion_atom_site_label_2
_geom_torsion_atom_site_label_3
_geom_torsion_atom_site_label_4
_geom_torsion
_geom_torsion_site_symmetry_1
_geom_torsion_site_symmetry_2
_geom_torsion_site_symmetry_3
_geom_torsion_site_symmetry_4
_geom_torsion_publ_flag
N4 Ru1 N1 C1 152.7(5) . . . . ?
O1 Ru1 N1 C1 45(2) . . . . ?
N5 Ru1 N1 C1 -125.9(5) . . . . ?
N3 Ru1 N1 C1 74.5(5) . . . . ?
N2 Ru1 N1 C1 -26.1(5) . . . . ?
N4 Ru1 N1 C5 -7.5(6) . . . . ?
O1 Ru1 N1 C5 -114.8(18) . . . . ?
N5 Ru1 N1 C5 74.0(6) . . . . ?
N3 Ru1 N1 C5 -85.7(6) . . . . ?
N2 Ru1 N1 C5 173.7(6) . . . . ?
N4 Ru1 N2 C10 -3(5) . . . . ?
O1 Ru1 N2 C10 -152.2(5) . . . . ?
N5 Ru1 N2 C10 120.1(5) . . . . ?
N1 Ru1 N2 C10 20.9(5) . . . . ?
N3 Ru1 N2 C10 -60.7(6) . . . . ?
N4 Ru1 N2 C14 176(4) . . . . ?
O1 Ru1 N2 C14 26.9(7) . . . . ?
N5 Ru1 N2 C14 -60.8(7) . . . . ?
N1 Ru1 N2 C14 -160.0(7) . . . . ?
N3 Ru1 N2 C14 118.4(6) . . . . ?
N4 Ru1 N3 C19 178.4(8) . . . . ?
O1 Ru1 N3 C19 95.8(7) . . . . ?
N5 Ru1 N3 C19 173.4(7) . . . . ?
N1 Ru1 N3 C19 -80.8(7) . . . . ?
N2 Ru1 N3 C19 -4.2(8) . . . . ?
N4 Ru1 N3 C23 -6.4(6) . . . . ?
O1 Ru1 N3 C23 -89.0(6) . . . . ?
N5 Ru1 N3 C23 -11.3(11) . . . . ?
N1 Ru1 N3 C23 94.5(6) . . . . ?
N2 Ru1 N3 C23 171.0(6) . . . . ?
O1 Ru1 N4 C24 94.9(6) . . . . ?
N5 Ru1 N4 C24 -178.1(7) . . . . ?
N1 Ru1 N4 C24 -78.2(6) . . . . ?
N3 Ru1 N4 C24 3.6(6) . . . . ?
N2 Ru1 N4 C24 -55(5) . . . . ?
O1 Ru1 N4 C28 -78.7(6) . . . . ?
N5 Ru1 N4 C28 8.3(6) . . . . ?
N1 Ru1 N4 C28 108.2(6) . . . . ?
N3 Ru1 N4 C28 -169.9(6) . . . . ?
N2 Ru1 N4 C28 132(5) . . . . ?
N4 Ru1 N5 C33 177.1(8) . . . . ?
O1 Ru1 N5 C33 -99.6(8) . . . . ?
N1 Ru1 N5 C33 79.4(8) . . . . ?
N3 Ru1 N5 C33 -178.0(8) . . . . ?
N2 Ru1 N5 C33 -0.4(8) . . . . ?
N4 Ru1 N5 C29 -7.7(6) . . . . ?
O1 Ru1 N5 C29 75.6(6) . . . . ?
N1 Ru1 N5 C29 -105.4(6) . . . . ?
N3 Ru1 N5 C29 -2.8(11) . . . . ?
N2 Ru1 N5 C29 174.8(6) . . . . ?
N4 Ru1 O1 C34 -127.3(9) . . . . ?
N5 Ru1 O1 C34 152.4(9) . . . . ?
N1 Ru1 O1 C34 -19(2) . . . . ?
N3 Ru1 O1 C34 -47.9(9) . . . . ?
N2 Ru1 O1 C34 51.2(9) . . . . ?
C5 N1 C1 C2 9.0(11) . . . . ?
Ru1 N1 C1 C2 -153.1(7) . . . . ?
C5 N1 C1 C10 -170.6(7) . . . . ?
Ru1 N1 C1 C10 27.3(8) . . . . ?
N1 C1 C2 C3 0.4(13) . . . . ?
C10 C1 C2 C3 179.9(8) . . . . ?
C1 C2 C3 C4 -6.7(14) . . . . ?
C2 C3 C4 C9 -174.3(9) . . . . ?
C2 C3 C4 C5 3.6(13) . . . . ?
C1 N1 C5 C6 164.7(7) . . . . ?
Ru1 N1 C5 C6 -36.4(10) . . . . ?
C1 N1 C5 C4 -12.1(11) . . . . ?
Ru1 N1 C5 C4 146.8(6) . . . . ?
C3 C4 C5 N1 5.9(12) . . . . ?
C9 C4 C5 N1 -176.1(7) . . . . ?
C3 C4 C5 C6 -171.0(8) . . . . ?
C9 C4 C5 C6 7.0(12) . . . . ?
N1 C5 C6 C7 179.7(7) . . . . ?
C4 C5 C6 C7 -3.5(12) . . . . ?
C5 C6 C7 C8 -2.0(13) . . . . ?
C6 C7 C8 C9 3.8(14) . . . . ?
C7 C8 C9 C4 0.0(15) . . . . ?
C3 C4 C9 C8 172.5(9) . . . . ?
C5 C4 C9 C8 -5.4(14) . . . . ?
C14 N2 C10 C11 -6.6(11) . . . . ?
Ru1 N2 C10 C11 172.6(6) . . . . ?
C14 N2 C10 C1 167.7(7) . . . . ?
Ru1 N2 C10 C1 -13.1(8) . . . . ?
N1 C1 C10 N2 -9.5(10) . . . . ?
C2 C1 C10 N2 170.9(8) . . . . ?
N1 C1 C10 C11 164.6(8) . . . . ?
C2 C1 C10 C11 -15.0(13) . . . . ?
N2 C10 C11 C12 1.6(14) . . . . ?
C1 C10 C11 C12 -172.3(9) . . . . ?
C10 C11 C12 C13 5.3(15) . . . . ?
C11 C12 C13 C14 -7.0(14) . . . . ?
C11 C12 C13 C18 173.3(9) . . . . ?
C10 N2 C14 C13 4.8(11) . . . . ?
Ru1 N2 C14 C13 -174.2(6) . . . . ?
C10 N2 C14 C15 -173.8(7) . . . . ?
Ru1 N2 C14 C15 7.1(11) . . . . ?
C18 C13 C14 N2 -178.4(8) . . . . ?
C12 C13 C14 N2 1.9(12) . . . . ?
C18 C13 C14 C15 0.3(12) . . . . ?
C12 C13 C14 C15 -179.4(8) . . . . ?
N2 C14 C15 C16 177.8(8) . . . . ?
C13 C14 C15 C16 -0.9(12) . . . . ?
C14 C15 C16 C17 0.2(14) . . . . ?
C15 C16 C17 C18 1.3(15) . . . . ?
C16 C17 C18 C13 -2.0(15) . . . . ?
C14 C13 C18 C17 1.2(14) . . . . ?
C12 C13 C18 C17 -179.1(10) . . . . ?
C23 N3 C19 C20 -1.2(13) . . . . ?
Ru1 N3 C19 C20 173.8(7) . . . . ?
N3 C19 C20 C21 -1.2(15) . . . . ?
C19 C20 C21 C22 1.8(17) . . . . ?
C20 C21 C22 C23 -0.3(16) . . . . ?
C19 N3 C23 C22 2.8(12) . . . . ?
Ru1 N3 C23 C22 -173.0(7) . . . . ?
C19 N3 C23 C24 -176.1(7) . . . . ?
Ru1 N3 C23 C24 8.1(9) . . . . ?
C21 C22 C23 N3 -2.1(15) . . . . ?
C21 C22 C23 C24 176.7(9) . . . . ?
C28 N4 C24 C25 -3.7(13) . . . . ?
Ru1 N4 C24 C25 -176.9(7) . . . . ?
C28 N4 C24 C23 172.9(7) . . . . ?
Ru1 N4 C24 C23 -0.3(10) . . . . ?
N3 C23 C24 N4 -5.3(11) . . . . ?
C22 C23 C24 N4 175.8(8) . . . . ?
N3 C23 C24 C25 170.9(9) . . . . ?
C22 C23 C24 C25 -7.9(15) . . . . ?
N4 C24 C25 C26 1.8(14) . . . . ?
C23 C24 C25 C26 -174.3(9) . . . . ?
C24 C25 C26 C27 0.6(15) . . . . ?
C25 C26 C27 C28 -1.2(16) . . . . ?
C26 C27 C28 N4 -0.5(15) . . . . ?
C26 C27 C28 C29 -176.5(10) . . . . ?
C24 N4 C28 C27 3.1(13) . . . . ?
Ru1 N4 C28 C27 176.3(7) . . . . ?
C24 N4 C28 C29 179.7(8) . . . . ?
Ru1 N4 C28 C29 -7.1(9) . . . . ?
C33 N5 C29 C30 0.5(13) . . . . ?
Ru1 N5 C29 C30 -175.3(7) . . . . ?
C33 N5 C29 C28 -177.8(8) . . . . ?
Ru1 N5 C29 C28 6.4(9) . . . . ?
C27 C28 C29 N5 176.1(9) . . . . ?
N4 C28 C29 N5 -0.1(11) . . . . ?
C27 C28 C29 C30 -2.1(15) . . . . ?
N4 C28 C29 C30 -178.3(8) . . . . ?
N5 C29 C30 C31 -2.1(14) . . . . ?
C28 C29 C30 C31 176.1(9) . . . . ?
C29 C30 C31 C32 2.8(16) . . . . ?
C30 C31 C32 C33 -1.9(17) . . . . ?
C29 N5 C33 C32 0.6(13) . . . . ?
Ru1 N5 C33 C32 175.5(7) . . . . ?
C31 C32 C33 N5 0.2(16) . . . . ?
Ru1 O1 C34 O2 -9.2(19) . . . . ?
C35 C35 C36 C37 -180(2) 2_666 . . . ?
